data_7031592
loop_
_publ_author_name
'Hossain, Sakiat'
'Das, Sourav'
'Chakraborty, Amit'
'Lloret, Francesc'
'Cano, Joan'
'Pardo, Emilio'
'Chandrasekhar, Vadapalli'

_publ_section_title
;
 S-shaped decanuclear heterometallic [Ni8Ln2] complexes [Ln(iii) = Gd, Tb,
 Dy and Ho]: theoretical modeling of the magnetic properties of the
 gadolinium analogue.
;
_journal_issue 26
_journal_name_full 'Dalton transactions (Cambridge, England : 2003)'
_journal_page_first 10164
_journal_page_last 10174
_journal_paper_doi 10.1039/c4dt00465e
_journal_volume 43
_journal_year 2014
_chemical_formula_moiety 'C102 H74 Ho2 N20 Ni8 O28, 2(Cl O4), 2(C H3 O), 8(O), 4(H2 O)'
_chemical_formula_sum 'C104 H88 Cl2 Ho2 N20 Ni8 O50'
_chemical_formula_weight 3288.23
_chemical_name_systematic
; 
 ? 
;
_space_group_IT_number 14
_symmetry_cell_setting monoclinic
_symmetry_space_group_name_Hall '-P 2ybc'
_symmetry_space_group_name_H-M 'P 1 21/c 1'
_atom_sites_solution_hydrogens geom
_atom_sites_solution_primary direct
_atom_sites_solution_secondary difmap
_audit_creation_method SHELXL-97
_cell_angle_alpha 90.00
_cell_angle_beta 114.918(5)
_cell_angle_gamma 90.00
_cell_formula_units_Z 2
_cell_length_a 18.181(5)
_cell_length_b 21.581(5)
_cell_length_c 17.132(4)
_cell_measurement_reflns_used 2001
_cell_measurement_temperature 100(2)
_cell_measurement_theta_max 20.09
_cell_measurement_theta_min 2.26
_cell_volume 6096(3)
_computing_cell_refinement 'Bruker SMART'
_computing_data_collection 'Bruker SMART'
_computing_data_reduction 'Bruker SAINT'
_computing_molecular_graphics 'Bruker SHELXTL'
_computing_publication_material 'Bruker SHELXTL'
_computing_structure_refinement 'Bruker SHELXTL'
_computing_structure_solution 'Bruker SHELXTL'
_diffrn_ambient_temperature 100(2)
_diffrn_measured_fraction_theta_full 0.995
_diffrn_measured_fraction_theta_max 0.995
_diffrn_measurement_device_type 'CCD area detector'
_diffrn_measurement_method 'phi and omega scans'
_diffrn_radiation_monochromator graphite
_diffrn_radiation_source 'fine-focus sealed tube'
_diffrn_radiation_type MoK\a
_diffrn_radiation_wavelength 0.71073
_diffrn_reflns_av_R_equivalents 0.1471
_diffrn_reflns_av_unetI/netI 0.1879
_diffrn_reflns_limit_h_max 21
_diffrn_reflns_limit_h_min -17
_diffrn_reflns_limit_k_max 25
_diffrn_reflns_limit_k_min -25
_diffrn_reflns_limit_l_max 13
_diffrn_reflns_limit_l_min -20
_diffrn_reflns_number 31486
_diffrn_reflns_theta_full 25.03
_diffrn_reflns_theta_max 25.03
_diffrn_reflns_theta_min 4.12
_exptl_absorpt_coefficient_mu 2.631
_exptl_absorpt_correction_T_max 0.602
_exptl_absorpt_correction_T_min 0.486
_exptl_absorpt_correction_type empirical
_exptl_absorpt_process_details sadabs
_exptl_crystal_colour green
_exptl_crystal_density_diffrn 1.791
_exptl_crystal_density_method 'not measured'
_exptl_crystal_description Block
_exptl_crystal_F_000 3288
_exptl_crystal_size_max 0.15
_exptl_crystal_size_mid 0.12
_exptl_crystal_size_min 0.10
_refine_diff_density_max 1.441
_refine_diff_density_min -1.213
_refine_diff_density_rms 0.165
_refine_ls_extinction_method none
_refine_ls_goodness_of_fit_ref 0.967
_refine_ls_hydrogen_treatment mixed
_refine_ls_matrix_type full
_refine_ls_number_parameters 806
_refine_ls_number_reflns 10733
_refine_ls_number_restraints 60
_refine_ls_restrained_S_all 0.972
_refine_ls_R_factor_all 0.2002
_refine_ls_R_factor_gt 0.0852
_refine_ls_shift/su_max 0.000
_refine_ls_shift/su_mean 0.000
_refine_ls_structure_factor_coef Fsqd
_refine_ls_weighting_details 'calc w=1/[\s^2^(Fo^2^)+(0.1018P)^2^+0.0000P] where P=(Fo^2^+2Fc^2^)/3'
_refine_ls_weighting_scheme calc
_refine_ls_wR_factor_gt 0.1804
_refine_ls_wR_factor_ref 0.2362
_reflns_number_gt 4627
_reflns_number_total 10733
_reflns_threshold_expression >2sigma(I)
_cod_data_source_file c4dt00465e2.cif
_cod_data_source_block complex-3
_cod_depositor_comments
;
The following automatic conversions were performed:

'_symmetry_cell_setting' value 'Monoclinic' changed to 'monoclinic'
according to
/usr/data/users/saulius/crontab/automatic-downloads/current/RSC/lib/dictionaries/cif_core.dic
dictionary named 'cif_core.dic' version 2.4.2 from 2011-04-26.

Automatic conversion script
Id: cif_fix_values 2281 2013-09-26 08:29:07Z andrius 
;
_cod_original_sg_symbol_H-M 'P 21/c'
_cod_database_code 7031592

loop_
_symmetry_equiv_pos_as_xyz
'x, y, z'
'-x, y+1/2, -z+1/2'
'-x, -y, -z'
'x, -y-1/2, z-1/2'

loop_
_atom_site_label
_atom_site_type_symbol
_atom_site_fract_x
_atom_site_fract_y
_atom_site_fract_z
_atom_site_U_iso_or_equiv
_atom_site_adp_type
_atom_site_occupancy
_atom_site_symmetry_multiplicity
_atom_site_calc_flag
_atom_site_refinement_flags
C1 C 0.8745(13) 0.1968(10) 0.5736(15) 0.090(3) Uani 1 1 d .
C2 C 0.8483(12) 0.2563(10) 0.5518(14) 0.090(3) Uani 1 1 d .
H2 H 0.8076 0.2644 0.4975 0.108 Uiso 1 1 calc R
C3 C 0.8817(12) 0.3061(10) 0.6102(14) 0.090(3) Uani 1 1 d .
H3 H 0.8653 0.3466 0.5932 0.108 Uiso 1 1 calc R
C4 C 0.9390(12) 0.2937(10) 0.6929(14) 0.090(3) Uani 1 1 d .
H4 H 0.9577 0.3261 0.7322 0.108 Uiso 1 1 calc R
C5 C 0.9697(13) 0.2341(10) 0.7193(16) 0.090(3) Uani 1 1 d .
C6 C 0.9365(13) 0.1853(11) 0.6588(15) 0.090(3) Uani 1 1 d .
C7 C 1.0296(14) 0.2160(15) 0.7990(14) 0.109(9) Uani 1 1 d .
H7 H 1.0526 0.2458 0.8418 0.131 Uiso 1 1 calc R
C8 C 1.0549(14) 0.1575(13) 0.8158(16) 0.101(8) Uani 1 1 d .
H8 H 1.0964 0.1473 0.8687 0.121 Uiso 1 1 calc R
C9 C 1.0193(12) 0.1115(12) 0.7541(13) 0.079(6) Uani 1 1 d .
C10 C 1.0402(11) 0.0453(10) 0.7733(11) 0.071(5) Uani 1 1 d .
H10A H 1.0772 0.0306 0.8264 0.085 Uiso 1 1 calc R
C11 C 0.3268(9) 0.0854(6) 0.7043(9) 0.039(4) Uani 1 1 d .
C12 C 0.2631(9) 0.1020(6) 0.7262(9) 0.044(4) Uani 1 1 d .
H12 H 0.2098 0.0909 0.6913 0.053 Uiso 1 1 calc R
C13 C 0.2820(11) 0.1358(7) 0.8021(10) 0.052(4) Uani 1 1 d .
H13 H 0.2397 0.1454 0.8171 0.063 Uiso 1 1 calc R
C14 C 0.3559(11) 0.1552(7) 0.8542(10) 0.056(5) Uani 1 1 d .
H14 H 0.3645 0.1773 0.9039 0.067 Uiso 1 1 calc R
C15 C 0.4231(10) 0.1411(6) 0.8323(9) 0.044(4) Uani 1 1 d .
C16 C 0.4046(9) 0.1059(6) 0.7565(9) 0.038(4) Uani 1 1 d .
C17 C 0.5035(11) 0.1579(7) 0.8796(9) 0.053(4) Uani 1 1 d .
H17 H 0.5172 0.1818 0.9290 0.064 Uiso 1 1 calc R
C18 C 0.5618(9) 0.1406(7) 0.8557(9) 0.047(4) Uani 1 1 d .
H18 H 0.6154 0.1525 0.8873 0.056 Uiso 1 1 calc R
C19 C 0.5394(9) 0.1035(6) 0.7807(9) 0.038(3) Uani 1 1 d .
C20 C 0.5973(10) 0.0788(6) 0.7504(9) 0.049(4) Uani 1 1 d .
H20 H 0.6522 0.0884 0.7778 0.058 Uiso 1 1 calc R
C21 C 0.5813(10) -0.1540(6) 0.4435(8) 0.042(4) Uani 1 1 d .
C22 C 0.5092(9) -0.1821(6) 0.4189(8) 0.037(3) Uani 1 1 d .
H22 H 0.4635 -0.1591 0.4113 0.044 Uiso 1 1 calc R
C23 C 0.5028(11) -0.2456(7) 0.4046(9) 0.050(4) Uani 1 1 d .
H23 H 0.4519 -0.2637 0.3871 0.060 Uiso 1 1 calc R
C24 C 0.5669(12) -0.2833(8) 0.4146(9) 0.058(5) Uani 1 1 d .
H24 H 0.5600 -0.3256 0.4038 0.069 Uiso 1 1 calc R
C25 C 0.6448(12) -0.2551(7) 0.4424(9) 0.049(4) Uani 1 1 d .
C26 C 0.6507(10) -0.1906(6) 0.4580(8) 0.041(4) Uani 1 1 d .
C27 C 0.7166(14) -0.2856(8) 0.4594(10) 0.068(5) Uani 1 1 d .
H27 H 0.7159 -0.3285 0.4529 0.081 Uiso 1 1 calc R
C28 C 0.7874(11) -0.2553(8) 0.4851(9) 0.055(5) Uani 1 1 d .
H28 H 0.8349 -0.2766 0.4946 0.066 Uiso 1 1 calc R
C29 C 0.7886(9) -0.1922(7) 0.4971(8) 0.041(4) Uani 1 1 d .
C30 C 0.8618(11) -0.1515(8) 0.5243(9) 0.059(5) Uani 1 1 d .
H30 H 0.9132 -0.1673 0.5368 0.071 Uiso 1 1 calc R
C31 C 0.5349(9) 0.0516(6) 0.2211(10) 0.044(4) Uani 1 1 d .
C32 C 0.4551(8) 0.0518(6) 0.1652(8) 0.040(4) Uani 1 1 d .
H32 H 0.4162 0.0485 0.1870 0.048 Uiso 1 1 calc R
C33 C 0.4297(10) 0.0566(6) 0.0763(10) 0.051(4) Uani 1 1 d .
H33 H 0.3744 0.0562 0.0408 0.062 Uiso 1 1 calc R
C34 C 0.4836(10) 0.0621(6) 0.0393(9) 0.049(4) Uani 1 1 d .
H34 H 0.4650 0.0655 -0.0200 0.058 Uiso 1 1 calc R
C35 C 0.5684(10) 0.0623(6) 0.0937(10) 0.047(4) Uani 1 1 d .
C36 C 0.5899(9) 0.0571(6) 0.1814(10) 0.043(4) Uani 1 1 d .
C37 C 0.7279(9) 0.0585(6) 0.2111(10) 0.043(4) Uani 1 1 d .
C38 C 0.8078(9) 0.0553(7) 0.2802(10) 0.053(4) Uani 1 1 d .
H38 H 0.8544 0.0582 0.2706 0.064 Uiso 1 1 calc R
C39 C 0.7094(10) 0.0627(7) 0.1235(10) 0.054(4) Uani 1 1 d .
H39 H 0.7506 0.0641 0.1049 0.064 Uiso 1 1 calc R
C40 C 0.6320(11) 0.0649(6) 0.0669(11) 0.054(4) Uani 1 1 d .
H40 H 0.6195 0.0682 0.0085 0.065 Uiso 1 1 calc R
C41 C 0.7540(9) -0.1077(6) 0.6665(8) 0.037(3) Uani 1 1 d .
C42 C 0.6910(9) -0.1391(7) 0.6775(9) 0.044(4) Uani 1 1 d .
C43 C 0.7070(10) -0.1910(7) 0.7315(9) 0.043(4) Uani 1 1 d .
C44 C 0.7873(10) -0.2093(7) 0.7768(9) 0.050(4) Uani 1 1 d .
H44 H 0.7991 -0.2439 0.8123 0.060 Uiso 1 1 calc R
C45 C 0.8487(12) -0.1774(9) 0.7700(11) 0.071(5) Uani 1 1 d .
H45 H 0.9022 -0.1890 0.8030 0.085 Uiso 1 1 calc R
C46 C 0.8318(9) -0.1272(8) 0.7135(9) 0.055(4) Uani 1 1 d .
H46 H 0.8743 -0.1068 0.7077 0.066 Uiso 1 1 calc R
C47 C 0.5221(10) 0.1129(7) 0.4086(9) 0.049(4) Uani 1 1 d .
H47 H 0.5709 0.1277 0.4108 0.058 Uiso 1 1 calc R
C48 C 0.4461(9) 0.1444(6) 0.3613(9) 0.037(3) Uani 1 1 d .
C49 C 0.4366(10) 0.1964(6) 0.3087(9) 0.047(4) Uani 1 1 d .
H49 H 0.4812 0.2154 0.3056 0.056 Uiso 1 1 calc R
C50 C 0.3599(11) 0.2180(7) 0.2622(9) 0.051(4) Uani 1 1 d .
H50 H 0.3521 0.2516 0.2255 0.062 Uiso 1 1 calc R
C51 C 0.6744(11) 0.1877(8) 0.3288(10) 0.071(3) Uani 1 1 d U
H51A H 0.6238 0.1756 0.2831 0.107 Uiso 1 1 calc R
H51B H 0.7137 0.1949 0.3060 0.107 Uiso 1 1 calc R
H51C H 0.6669 0.2251 0.3551 0.107 Uiso 1 1 calc R
C52 C 0.655(4) 0.244(3) 0.541(4) 0.40(5) Uani 1 1 d .
H52A H 0.6726 0.2113 0.5152 0.601 Uiso 1 1 calc R
H52B H 0.6675 0.2834 0.5228 0.601 Uiso 1 1 calc R
H52C H 0.5977 0.2412 0.5237 0.601 Uiso 1 1 calc R
O25 O 0.0108(15) 0.3937(18) 0.513(2) 0.323(16) Uani 1 1 d GU
O26 O 0.8134(18) 0.207(2) 0.807(2) 0.43(2) Uani 1 1 d GU
Cl1 Cl 0.7993(6) 0.9908(5) 0.9731(6) 0.156(3) Uani 1 1 d D
Ho1 Ho 0.89108(5) 0.04972(4) 0.56455(5) 0.0542(3) Uani 1 1 d .
N1 N 0.6697(8) 0.0557(5) 0.2369(7) 0.048(3) Uani 1 1 d .
N2 N 0.8110(7) 0.0478(5) 0.3572(8) 0.043(3) Uani 1 1 d .
N3 N 0.9606(9) 0.1268(8) 0.6794(9) 0.071(4) Uani 1 1 d .
N4 N 1.0013(9) 0.0108(8) 0.7085(9) 0.065(4) Uani 1 1 d .
N5 N 0.6157(8) -0.1173(5) 0.6342(7) 0.041(3) Uani 1 1 d .
N6 N 0.7218(8) -0.1603(6) 0.4806(7) 0.046(3) Uani 1 1 d .
N7 N 0.8494(8) -0.0938(6) 0.5291(8) 0.048(3) Uani 1 1 d .
N8 N 0.4649(7) 0.0873(5) 0.7341(6) 0.034(3) Uani 1 1 d .
N9 N 0.5689(7) 0.0429(5) 0.6840(7) 0.037(3) Uani 1 1 d .
N10 N 0.5179(7) 0.0629(5) 0.4475(7) 0.040(3) Uani 1 1 d .
Ni1 Ni 0.59657(10) -0.04228(8) 0.56279(11) 0.0347(4) Uani 1 1 d .
Ni2 Ni 0.55403(11) -0.03005(8) 0.36299(11) 0.0371(5) Uani 1 1 d .
Ni3 Ni 0.70052(11) 0.04552(8) 0.36232(11) 0.0420(5) Uani 1 1 d .
Ni4 Ni 0.73204(11) -0.06822(8) 0.49291(11) 0.0403(5) Uani 1 1 d .
O1 O 0.7325(5) -0.0585(4) 0.6111(6) 0.043(2) Uani 1 1 d .
O2 O 0.8673(11) 1.0230(10) 1.0396(13) 0.242(14) Uani 1 1 d D
O4 O 0.796(3) 0.9704(14) 0.8912(14) 0.43(3) Uani 1 1 d DU
O5 O 0.7955(13) 0.9379(9) 1.0218(13) 0.210(12) Uani 1 1 d D
O6 O 0.3142(5) 0.0499(4) 0.6359(5) 0.041(2) Uani 1 1 d .
O7 O 0.6232(6) 0.0223(4) 0.6559(5) 0.040(2) Uani 1 1 d .
O9 O 0.6962(8) 0.1173(7) 0.6065(8) 0.118(5) Uani 1 1 d GU
H9A H 0.7204 0.1365 0.6539 0.177 Uiso 1 1 d G
H9B H 0.6566 0.0970 0.6076 0.177 Uiso 1 1 d G
O8 O 0.8921(9) 0.0580(11) 0.8331(8) 0.233(12) Uani 1 1 d GU
O10 O 1.0183(7) -0.0515(6) 0.7226(7) 0.075(3) Uani 1 1 d .
O11 O 0.8448(7) 0.1476(5) 0.5223(7) 0.074(4) Uani 1 1 d .
O12 O 0.8348(6) 0.0366(5) 0.6654(6) 0.060(3) Uani 1 1 d .
H12A H 0.8068 0.0016 0.6558 0.090 Uiso 1 1 d R
H12B H 0.8732 0.0351 0.7190 0.090 Uiso 1 1 d R
O13 O 1.0229(6) 0.0570(5) 0.5648(7) 0.069(3) Uani 1 1 d .
H13A H 1.0544 0.0287 0.5983 0.104 Uiso 1 1 d R
H13B H 1.0196 0.0514 0.5133 0.104 Uiso 1 1 d R
O14 O 0.5935(5) -0.0926(4) 0.4572(5) 0.034(2) Uani 1 1 d .
O15 O 0.9143(6) -0.0555(5) 0.5598(6) 0.053(3) Uani 1 1 d .
O17 O 0.8845(6) 0.0455(5) 0.4246(6) 0.060(3) Uani 1 1 d .
O18 O 0.5846(6) 0.0246(4) 0.4741(5) 0.040(2) Uani 1 1 d .
O19 O 0.7032(7) 0.1386(5) 0.3931(7) 0.071(3) Uani 1 1 d .
O20 O 0.5654(5) 0.0452(4) 0.3045(6) 0.039(2) Uani 1 1 d .
O21 O 0.7508(6) 0.0261(4) 0.4899(6) 0.043(2) Uani 1 1 d .
O22 O 0.9334(8) 0.1814(8) 0.4011(10) 0.140(6) Uani 1 1 d GU
H22A H 0.9232 0.1488 0.4228 0.210 Uiso 1 1 d G
H22B H 0.8924 0.1907 0.3551 0.210 Uiso 1 1 d G
O23 O 0.0213(11) 0.2844(15) 0.5093(16) 0.245(12) Uani 1 1 d GU
O24 O 0.6987(17) 0.2393(17) 0.638(3) 0.294(18) Uani 1 1 d .
O3 O 0.7328(11) 1.0360(10) 0.9402(14) 0.216(10) Uani 1 1 d DU

loop_
_atom_site_aniso_label
_atom_site_aniso_U_11
_atom_site_aniso_U_22
_atom_site_aniso_U_33
_atom_site_aniso_U_23
_atom_site_aniso_U_13
_atom_site_aniso_U_12
C1 0.075(7) 0.103(7) 0.117(8) -0.042(7) 0.064(6) -0.034(6)
C2 0.075(7) 0.103(7) 0.117(8) -0.042(7) 0.064(6) -0.034(6)
C3 0.075(7) 0.103(7) 0.117(8) -0.042(7) 0.064(6) -0.034(6)
C4 0.075(7) 0.103(7) 0.117(8) -0.042(7) 0.064(6) -0.034(6)
C5 0.075(7) 0.103(7) 0.117(8) -0.042(7) 0.064(6) -0.034(6)
C6 0.075(7) 0.103(7) 0.117(8) -0.042(7) 0.064(6) -0.034(6)
C7 0.069(17) 0.19(3) 0.069(16) -0.060(17) 0.034(13) -0.030(18)
C8 0.068(17) 0.14(2) 0.11(2) -0.016(18) 0.052(14) -0.007(17)
C9 0.062(14) 0.13(2) 0.057(13) -0.037(13) 0.037(11) -0.052(14)
C10 0.071(13) 0.095(15) 0.043(11) -0.018(11) 0.021(9) -0.019(12)
C11 0.050(10) 0.042(9) 0.035(9) 0.011(7) 0.027(8) 0.009(7)
C12 0.029(9) 0.055(9) 0.052(10) 0.010(7) 0.021(7) 0.004(7)
C13 0.064(12) 0.058(10) 0.048(10) 0.000(8) 0.037(9) 0.011(9)
C14 0.083(14) 0.048(10) 0.044(10) -0.011(7) 0.033(10) 0.020(9)
C15 0.056(11) 0.040(8) 0.041(9) 0.004(7) 0.024(8) 0.022(8)
C16 0.054(11) 0.030(8) 0.034(8) 0.009(6) 0.023(8) 0.004(7)
C17 0.065(13) 0.063(11) 0.033(9) 0.000(7) 0.022(9) 0.001(9)
C18 0.024(9) 0.064(10) 0.057(10) -0.006(8) 0.022(8) -0.012(7)
C19 0.044(10) 0.033(8) 0.040(9) -0.012(6) 0.020(8) -0.003(7)
C20 0.069(12) 0.031(8) 0.038(9) -0.005(7) 0.015(8) -0.018(8)
C21 0.058(11) 0.039(9) 0.036(8) 0.011(6) 0.026(8) 0.003(8)
C22 0.048(10) 0.029(8) 0.038(8) -0.011(6) 0.021(7) -0.012(7)
C23 0.063(12) 0.061(11) 0.036(9) 0.003(7) 0.031(8) -0.008(9)
C24 0.083(14) 0.056(10) 0.045(10) 0.015(8) 0.037(10) 0.001(10)
C25 0.082(13) 0.043(10) 0.042(9) 0.011(7) 0.045(9) 0.023(9)
C26 0.068(12) 0.033(8) 0.032(8) 0.007(6) 0.030(8) 0.006(8)
C27 0.116(19) 0.047(11) 0.047(11) 0.008(8) 0.040(12) 0.012(12)
C28 0.071(14) 0.057(11) 0.043(10) 0.002(8) 0.029(9) 0.029(10)
C29 0.042(10) 0.058(10) 0.029(8) 0.011(7) 0.019(7) 0.014(8)
C30 0.064(12) 0.086(13) 0.049(10) 0.021(9) 0.044(9) 0.039(10)
C31 0.045(10) 0.036(8) 0.055(10) 0.013(7) 0.024(8) 0.003(7)
C32 0.037(9) 0.056(9) 0.027(8) 0.016(7) 0.013(7) 0.019(7)
C33 0.041(9) 0.055(10) 0.057(11) 0.009(8) 0.019(8) 0.002(8)
C34 0.061(12) 0.050(10) 0.039(9) 0.016(7) 0.026(8) 0.022(8)
C35 0.056(11) 0.039(9) 0.053(10) 0.013(7) 0.031(9) 0.011(8)
C36 0.048(10) 0.037(8) 0.047(9) 0.002(7) 0.025(8) -0.004(7)
C37 0.054(11) 0.046(9) 0.052(10) -0.002(7) 0.043(9) -0.009(7)
C38 0.036(10) 0.081(12) 0.050(10) 0.006(9) 0.027(8) -0.002(8)
C39 0.044(11) 0.081(12) 0.044(10) -0.001(8) 0.025(8) -0.009(9)
C40 0.076(14) 0.052(10) 0.052(10) 0.009(8) 0.043(10) -0.004(9)
C41 0.045(10) 0.046(9) 0.028(8) 0.001(7) 0.023(7) 0.002(7)
C42 0.038(10) 0.058(10) 0.041(9) -0.004(7) 0.021(8) 0.001(8)
C43 0.055(11) 0.049(9) 0.030(8) 0.005(7) 0.022(8) 0.001(8)
C44 0.054(11) 0.058(10) 0.045(10) 0.017(7) 0.028(9) 0.020(9)
C45 0.067(14) 0.092(14) 0.053(11) 0.025(10) 0.025(10) 0.022(11)
C46 0.029(9) 0.097(13) 0.053(10) 0.003(9) 0.032(8) 0.006(9)
C47 0.074(13) 0.047(9) 0.039(9) -0.017(7) 0.038(9) -0.028(9)
C48 0.038(10) 0.043(9) 0.038(9) -0.010(7) 0.023(7) -0.009(7)
C49 0.053(11) 0.047(9) 0.052(10) 0.005(7) 0.032(9) -0.003(8)
C50 0.074(13) 0.043(9) 0.039(9) -0.007(7) 0.026(9) -0.001(9)
C51 0.071(3) 0.071(3) 0.071(3) -0.0003(10) 0.0303(15) -0.0004(10)
C52 0.45(10) 0.38(8) 0.27(6) 0.03(6) 0.05(6) 0.19(7)
O25 0.20(3) 0.37(4) 0.36(3) 0.02(3) 0.09(2) -0.04(3)
O26 0.43(4) 0.59(5) 0.36(4) -0.14(3) 0.25(3) -0.05(4)
Cl1 0.113(7) 0.221(10) 0.136(7) -0.008(7) 0.054(5) -0.005(7)
Ho1 0.0446(5) 0.0756(6) 0.0511(5) -0.0081(4) 0.0287(4) -0.0111(4)
N1 0.062(10) 0.044(7) 0.044(8) -0.006(6) 0.027(7) -0.012(7)
N2 0.034(7) 0.057(8) 0.041(7) -0.002(6) 0.018(6) -0.008(6)
N3 0.056(10) 0.120(13) 0.052(10) -0.030(9) 0.038(8) -0.028(9)
N4 0.061(10) 0.094(12) 0.061(10) -0.009(9) 0.045(8) -0.016(9)
N5 0.056(9) 0.034(7) 0.045(7) -0.013(5) 0.035(7) -0.004(6)
N6 0.055(9) 0.061(8) 0.029(7) 0.008(6) 0.023(6) 0.016(7)
N7 0.055(9) 0.043(8) 0.059(9) 0.008(6) 0.036(7) 0.009(7)
N8 0.039(8) 0.036(6) 0.031(6) 0.003(5) 0.017(6) -0.001(6)
N9 0.042(7) 0.031(6) 0.044(7) -0.010(5) 0.023(6) -0.010(6)
N10 0.051(8) 0.037(7) 0.038(7) -0.001(5) 0.024(6) -0.004(6)
Ni1 0.0371(11) 0.0385(10) 0.0362(10) -0.0025(8) 0.0229(8) -0.0006(8)
Ni2 0.0417(12) 0.0383(10) 0.0389(11) -0.0027(8) 0.0246(9) -0.0009(8)
Ni3 0.0428(12) 0.0449(11) 0.0470(11) 0.0025(9) 0.0273(9) -0.0015(9)
Ni4 0.0420(12) 0.0476(11) 0.0402(11) -0.0002(8) 0.0259(9) 0.0033(9)
O1 0.040(6) 0.057(6) 0.042(6) -0.001(5) 0.026(5) 0.008(5)
O2 0.23(3) 0.26(3) 0.16(2) -0.019(18) 0.006(19) -0.10(2)
O4 0.53(5) 0.44(4) 0.49(4) -0.21(3) 0.38(4) 0.04(3)
O5 0.17(2) 0.150(17) 0.25(3) 0.099(18) 0.030(18) -0.038(15)
O6 0.041(6) 0.051(6) 0.036(5) 0.000(5) 0.021(5) 0.002(5)
O7 0.045(6) 0.051(6) 0.035(5) -0.016(4) 0.026(5) -0.010(5)
O9 0.110(13) 0.138(13) 0.137(13) -0.028(10) 0.081(10) -0.040(10)
O8 0.174(19) 0.46(3) 0.087(12) -0.071(16) 0.079(12) -0.15(2)
O10 0.049(8) 0.109(11) 0.069(8) 0.013(7) 0.028(6) -0.003(7)
O11 0.087(10) 0.073(8) 0.073(8) -0.024(6) 0.044(7) -0.028(7)
O12 0.046(7) 0.084(8) 0.044(6) -0.008(5) 0.014(5) -0.025(6)
O13 0.054(8) 0.098(9) 0.055(7) -0.015(6) 0.021(6) -0.010(6)
O14 0.042(6) 0.028(5) 0.038(5) -0.006(4) 0.021(5) 0.001(4)
O15 0.037(6) 0.084(8) 0.041(6) 0.002(5) 0.020(5) -0.004(6)
O17 0.043(7) 0.093(8) 0.051(7) 0.002(6) 0.025(6) 0.002(6)
O18 0.046(6) 0.047(6) 0.037(5) 0.004(4) 0.028(5) 0.003(5)
O19 0.071(3) 0.071(3) 0.071(3) -0.0003(10) 0.0303(15) -0.0004(10)
O20 0.047(6) 0.036(5) 0.044(6) 0.001(4) 0.028(5) -0.001(5)
O21 0.051(7) 0.031(5) 0.061(6) -0.004(4) 0.039(5) -0.011(4)
O22 0.123(14) 0.189(16) 0.116(13) 0.036(11) 0.059(10) -0.038(12)
O23 0.18(2) 0.38(3) 0.22(2) 0.01(2) 0.126(18) 0.02(2)
O24 0.14(3) 0.35(4) 0.35(4) -0.12(4) 0.07(3) -0.03(2)
O3 0.182(17) 0.270(18) 0.201(16) 0.066(14) 0.086(13) 0.068(15)

loop_
_atom_type_symbol
_atom_type_description
_atom_type_scat_dispersion_real
_atom_type_scat_dispersion_imag
_atom_type_scat_source
C C 0.0033 0.0016 'International Tables Vol C Tables 4.2.6.8 and 6.1.1.4'
H H 0.0000 0.0000 'International Tables Vol C Tables 4.2.6.8 and 6.1.1.4'
N N 0.0061 0.0033 'International Tables Vol C Tables 4.2.6.8 and 6.1.1.4'
O O 0.0106 0.0060 'International Tables Vol C Tables 4.2.6.8 and 6.1.1.4'
Ni Ni 0.3393 1.1124 'International Tables Vol C Tables 4.2.6.8 and 6.1.1.4'
Ho Ho -0.2175 4.6783 'International Tables Vol C Tables 4.2.6.8 and 6.1.1.4'
Cl Cl 0.1484 0.1585 'International Tables Vol C Tables 4.2.6.8 and 6.1.1.4'

loop_
_geom_angle_atom_site_label_1
_geom_angle_atom_site_label_2
_geom_angle_atom_site_label_3
_geom_angle
_geom_angle_site_symmetry_1
_geom_angle_site_symmetry_3
O11 C1 C2 125(2) . .
O11 C1 C6 117(2) . .
C2 C1 C6 118(2) . .
C1 C2 C3 122(2) . .
C4 C3 C2 119(2) . .
C3 C4 C5 122(2) . .
C7 C5 C4 128(2) . .
C7 C5 C6 115(2) . .
C4 C5 C6 117(2) . .
N3 C6 C5 121(2) . .
N3 C6 C1 117.4(19) . .
C5 C6 C1 121(2) . .
C8 C7 C5 122(2) . .
C7 C8 C9 120(2) . .
N3 C9 C8 119(2) . .
N3 C9 C10 118.9(17) . .
C8 C9 C10 122(2) . .
N4 C10 C9 111.9(17) . .
O6 C11 C16 119.9(13) . .
O6 C11 C12 121.6(14) . .
C16 C11 C12 118.5(14) . .
C13 C12 C11 118.2(14) . .
C14 C13 C12 124.7(15) . .
C13 C14 C15 118.9(14) . .
C17 C15 C16 117.4(14) . .
C17 C15 C14 126.0(14) . .
C16 C15 C14 116.6(15) . .
N8 C16 C11 116.5(13) . .
N8 C16 C15 120.5(14) . .
C11 C16 C15 122.9(14) . .
C18 C17 C15 121.5(14) . .
C17 C18 C19 118.1(14) . .
N8 C19 C18 122.4(13) . .
N8 C19 C20 114.0(12) . .
C18 C19 C20 123.6(13) . .
N9 C20 C19 116.9(14) . .
C22 C21 O14 124.5(14) . .
C22 C21 C26 118.9(13) . .
O14 C21 C26 116.6(13) . .
C21 C22 C23 120.1(15) . .
C24 C23 C22 123.9(16) . .
C23 C24 C25 117.5(15) . .
C27 C25 C26 116.2(17) . .
C27 C25 C24 125.7(16) . .
C26 C25 C24 118.0(15) . .
N6 C26 C25 121.2(15) . .
N6 C26 C21 117.0(13) . .
C25 C26 C21 121.6(16) . .
C28 C27 C25 121.8(17) . .
C27 C28 C29 118.9(16) . .
N6 C29 C28 121.9(16) . .
N6 C29 C30 112.3(14) . .
C28 C29 C30 125.6(15) . .
N7 C30 C29 115.7(14) . .
O20 C31 C32 127.3(14) . .
O20 C31 C36 118.0(13) . .
C32 C31 C36 114.7(14) . .
C31 C32 C33 122.1(14) . .
C34 C33 C32 122.3(15) . .
C33 C34 C35 118.9(14) . .
C36 C35 C40 117.3(15) . .
C36 C35 C34 116.1(14) . .
C40 C35 C34 126.6(15) . .
N1 C36 C35 119.3(14) . .
N1 C36 C31 114.8(13) . .
C35 C36 C31 125.9(15) . .
N1 C37 C39 120.2(15) . .
N1 C37 C38 113.6(14) . .
C39 C37 C38 126.2(14) . .
N2 C38 C37 115.9(13) . .
C40 C39 C37 119.2(15) . .
C39 C40 C35 121.4(15) . .
C46 C41 O1 124.8(14) . .
C46 C41 C42 118.1(13) . .
O1 C41 C42 117.1(13) . .
N5 C42 C43 121.7(14) . .
N5 C42 C41 117.2(13) . .
C43 C42 C41 121.1(14) . .
C44 C43 C50 125.7(14) . 3_656
C44 C43 C42 118.1(15) . .
C50 C43 C42 116.1(14) 3_656 .
C45 C44 C43 121.1(15) . .
C44 C45 C46 120.2(16) . .
C41 C46 C45 121.2(15) . .
N10 C47 C48 115.8(14) . .
N5 C48 C49 121.5(14) 3_656 .
N5 C48 C47 113.7(13) 3_656 .
C49 C48 C47 124.5(14) . .
C50 C49 C48 117.9(14) . .
C49 C50 C43 121.5(14) . 3_656
O5 Cl1 O4 109.3(9) . .
O5 Cl1 O2 99.2(14) . .
O4 Cl1 O2 125(2) . .
O5 Cl1 O3 121.2(15) . .
O4 Cl1 O3 98.0(17) . .
O2 Cl1 O3 105.8(9) . .
O11 Ho1 O15 161.2(3) . .
O11 Ho1 O17 81.9(4) . .
O15 Ho1 O17 81.8(3) . .
O11 Ho1 O12 97.3(4) . .
O15 Ho1 O12 92.8(3) . .
O17 Ho1 O12 152.6(3) . .
O11 Ho1 O21 81.9(3) . .
O15 Ho1 O21 86.6(3) . .
O17 Ho1 O21 82.0(3) . .
O12 Ho1 O21 70.8(3) . .
O11 Ho1 O13 100.1(4) . .
O15 Ho1 O13 82.4(4) . .
O17 Ho1 O13 68.1(4) . .
O12 Ho1 O13 138.1(4) . .
O21 Ho1 O13 149.2(3) . .
O11 Ho1 N3 68.1(5) . .
O15 Ho1 N3 130.2(5) . .
O17 Ho1 N3 128.7(4) . .
O12 Ho1 N3 74.5(4) . .
O21 Ho1 N3 130.1(4) . .
O13 Ho1 N3 77.3(4) . .
O11 Ho1 N4 129.9(5) . .
O15 Ho1 N4 68.6(4) . .
O17 Ho1 N4 130.4(4) . .
O12 Ho1 N4 70.3(4) . .
O21 Ho1 N4 132.1(4) . .
O13 Ho1 N4 69.3(4) . .
N3 Ho1 N4 61.8(6) . .
C37 N1 C36 122.7(13) . .
C37 N1 Ni3 118.0(11) . .
C36 N1 Ni3 119.3(10) . .
C38 N2 O17 118.4(12) . .
C38 N2 Ni3 114.8(9) . .
O17 N2 Ni3 126.7(9) . .
C9 N3 C6 122.3(19) . .
C9 N3 Ho1 122.6(14) . .
C6 N3 Ho1 115.1(13) . .
C10 N4 O10 114.5(16) . .
C10 N4 Ho1 124.5(14) . .
O10 N4 Ho1 120.8(10) . .
C48 N5 C42 121.3(13) 3_656 .
C48 N5 Ni1 118.4(11) 3_656 .
C42 N5 Ni1 120.3(10) . .
C29 N6 C26 119.5(13) . .
C29 N6 Ni4 117.3(11) . .
C26 N6 Ni4 123.1(10) . .
C30 N7 O15 118.2(14) . .
C30 N7 Ni4 116.0(12) . .
O15 N7 Ni4 125.7(9) . .
C19 N8 C16 120.1(12) . .
C19 N8 Ni2 116.8(9) . 3_656
C16 N8 Ni2 122.9(9) . 3_656
C20 N9 O7 115.7(12) . .
C20 N9 Ni2 113.1(11) . 3_656
O7 N9 Ni2 131.2(8) . 3_656
C47 N10 O18 116.0(13) . .
C47 N10 Ni1 114.5(11) . 3_656
O18 N10 Ni1 128.0(8) . 3_656
N5 Ni1 O7 99.0(4) . .
N5 Ni1 O18 168.4(4) . .
O7 Ni1 O18 90.8(3) . .
N5 Ni1 N10 77.5(5) . 3_656
O7 Ni1 N10 96.6(4) . 3_656
O18 Ni1 N10 107.6(4) . 3_656
N5 Ni1 O14 92.5(4) . .
O7 Ni1 O14 162.4(4) . .
O18 Ni1 O14 76.6(3) . .
N10 Ni1 O14 99.0(4) 3_656 .
N5 Ni1 O1 76.6(4) . .
O7 Ni1 O1 87.5(4) . .
O18 Ni1 O1 97.9(4) . .
N10 Ni1 O1 154.1(4) 3_656 .
O14 Ni1 O1 82.2(3) . .
O20 Ni2 N8 96.0(4) . 3_656
O20 Ni2 O14 153.4(4) . .
N8 Ni2 O14 97.7(4) 3_656 .
O20 Ni2 N9 104.1(4) . 3_656
N8 Ni2 N9 79.1(5) 3_656 3_656
O14 Ni2 N9 100.8(4) . 3_656
O20 Ni2 O18 87.4(3) . .
N8 Ni2 O18 173.9(4) 3_656 .
O14 Ni2 O18 77.3(3) . .
N9 Ni2 O18 105.1(4) 3_656 .
N1 Ni3 O21 168.8(5) . .
N1 Ni3 N2 77.6(5) . .
O21 Ni3 N2 92.7(4) . .
N1 Ni3 O19 97.6(4) . .
O21 Ni3 O19 88.5(4) . .
N2 Ni3 O19 93.9(5) . .
N1 Ni3 O6 98.4(4) . 3_656
O21 Ni3 O6 77.4(3) . 3_656
N2 Ni3 O6 99.2(4) . 3_656
O19 Ni3 O6 161.1(4) . 3_656
N1 Ni3 O20 76.4(5) . .
O21 Ni3 O20 113.0(4) . .
N2 Ni3 O20 154.0(4) . .
O19 Ni3 O20 91.1(4) . .
O6 Ni3 O20 83.1(3) 3_656 .
N6 Ni4 N7 78.6(5) . .
N6 Ni4 O1 99.7(4) . .
N7 Ni4 O1 99.2(4) . .
N6 Ni4 O6 95.8(4) . 3_656
N7 Ni4 O6 106.5(4) . 3_656
O1 Ni4 O6 152.1(4) . 3_656
N6 Ni4 O21 170.1(4) . .
N7 Ni4 O21 96.4(5) . .
O1 Ni4 O21 89.5(4) . .
O6 Ni4 O21 77.2(4) 3_656 .
N6 Ni4 O14 73.2(4) . .
N7 Ni4 O14 151.3(4) . .
O1 Ni4 O14 80.8(3) . .
O6 Ni4 O14 81.7(3) 3_656 .
O21 Ni4 O14 112.2(3) . .
C41 O1 Ni4 119.4(8) . .
C41 O1 Ni1 108.6(8) . .
Ni4 O1 Ni1 96.1(4) . .
C11 O6 Ni4 132.6(8) . 3_656
C11 O6 Ni3 122.1(8) . 3_656
Ni4 O6 Ni3 102.2(4) 3_656 3_656
N9 O7 Ni1 123.0(7) . .
C1 O11 Ho1 122.3(13) . .
C21 O14 Ni2 123.4(7) . .
C21 O14 Ni1 127.1(8) . .
Ni2 O14 Ni1 102.6(4) . .
C21 O14 Ni4 109.9(8) . .
Ni2 O14 Ni4 92.2(3) . .
Ni1 O14 Ni4 91.3(3) . .
N7 O15 Ho1 118.1(8) . .
N2 O17 Ho1 118.6(8) . .
N10 O18 Ni1 118.3(7) . .
N10 O18 Ni2 100.2(6) . .
Ni1 O18 Ni2 100.5(4) . .
C51 O19 Ni3 123.4(9) . .
C31 O20 Ni2 124.0(8) . .
C31 O20 Ni3 111.5(8) . .
Ni2 O20 Ni3 96.3(4) . .
Ni3 O21 Ni4 103.1(4) . .
Ni3 O21 Ho1 115.5(4) . .
Ni4 O21 Ho1 110.4(4) . .

loop_
_geom_bond_atom_site_label_1
_geom_bond_atom_site_label_2
_geom_bond_distance
_geom_bond_site_symmetry_2
C1 O11 1.34(2) .
C1 C2 1.37(3) .
C1 C6 1.44(3) .
C2 C3 1.42(2) .
C3 C4 1.39(3) .
C4 C5 1.40(3) .
C5 C7 1.40(3) .
C5 C6 1.42(3) .
C6 N3 1.34(2) .
C7 C8 1.33(3) .
C8 C9 1.39(3) .
C9 N3 1.32(2) .
C9 C10 1.48(3) .
C10 N4 1.275(19) .
C11 O6 1.337(15) .
C11 C16 1.390(19) .
C11 C12 1.406(18) .
C12 C13 1.402(19) .
C13 C14 1.33(2) .
C14 C15 1.45(2) .
C15 C17 1.39(2) .
C15 C16 1.418(18) .
C16 N8 1.366(17) .
C17 C18 1.34(2) .
C18 C19 1.420(18) .
C19 N8 1.296(16) .
C19 C20 1.46(2) .
C20 N9 1.291(16) .
C21 C22 1.341(18) .
C21 O14 1.347(15) .
C21 C26 1.419(19) .
C22 C23 1.389(18) .
C23 C24 1.37(2) .
C24 C25 1.43(2) .
C25 C27 1.38(2) .
C25 C26 1.412(19) .
C26 N6 1.350(18) .
C27 C28 1.34(2) .
C28 C29 1.38(2) .
C29 N6 1.319(17) .
C29 C30 1.50(2) .
C30 N7 1.275(18) .
C31 O20 1.305(16) .
C31 C32 1.360(18) .
C31 C36 1.43(2) .
C32 C33 1.397(18) .
C33 C34 1.38(2) .
C34 C35 1.43(2) .
C35 C36 1.390(19) .
C35 C40 1.41(2) .
C36 N1 1.360(18) .
C37 N1 1.309(17) .
C37 C39 1.397(19) .
C37 C38 1.44(2) .
C38 N2 1.306(17) .
C39 C40 1.33(2) .
C41 C46 1.366(18) .
C41 O1 1.368(15) .
C41 C42 1.411(19) .
C42 N5 1.336(17) .
C42 C43 1.404(19) .
C43 C44 1.390(19) .
C43 C50 1.39(2) 3_656
C44 C45 1.36(2) .
C45 C46 1.40(2) .
C47 N10 1.287(16) .
C47 C48 1.44(2) .
C48 N5 1.298(16) 3_656
C48 C49 1.403(18) .
C49 C50 1.364(19) .
C50 C43 1.39(2) 3_656
C51 O19 1.458(17) .
C52 O24 1.52(5) .
Cl1 O5 1.432(9) .
Cl1 O4 1.450(10) .
Cl1 O2 1.457(9) .
Cl1 O3 1.470(9) .
Ho1 O11 2.276(12) .
Ho1 O15 2.316(11) .
Ho1 O17 2.351(10) .
Ho1 O12 2.367(10) .
Ho1 O21 2.378(9) .
Ho1 O13 2.399(11) .
Ho1 N3 2.477(14) .
Ho1 N4 2.576(15) .
N1 Ni3 1.991(12) .
N2 O17 1.349(14) .
N2 Ni3 2.049(12) .
N4 O10 1.379(17) .
N5 C48 1.298(16) 3_656
N5 Ni1 1.970(11) .
N6 Ni4 2.000(12) .
N7 O15 1.352(14) .
N7 Ni4 2.031(13) .
N8 Ni2 1.982(11) 3_656
N9 O7 1.343(13) .
N9 Ni2 2.051(11) 3_656
N10 O18 1.377(13) .
N10 Ni1 2.062(12) 3_656
Ni1 O7 2.017(8) .
Ni1 O18 2.039(9) .
Ni1 N10 2.062(12) 3_656
Ni1 O14 2.091(8) .
Ni1 O1 2.279(9) .
Ni2 O20 1.965(9) .
Ni2 N8 1.982(11) 3_656
Ni2 O14 1.992(8) .
Ni2 N9 2.051(11) 3_656
Ni2 O18 2.105(9) .
Ni3 O21 2.026(9) .
Ni3 O19 2.072(11) .
Ni3 O6 2.077(9) 3_656
Ni3 O20 2.228(9) .
Ni4 O1 2.031(9) .
Ni4 O6 2.043(9) 3_656
Ni4 O21 2.068(8) .
Ni4 O14 2.387(9) .
O6 Ni4 2.043(9) 3_656
O6 Ni3 2.077(9) 3_656
